data_7046892
loop_
_publ_author_name
'Kusumoto, Sotaro'
'Kobayashi, Fumiya'
'Ohtani, Ryo'
'Zhang, Yingjie'
'Harrowfield, Jack'
'Kim, Yang'
'Hayami, Shinya'
'Nakamura, Masaaki'

_publ_section_title
;
 Creating capsules with cubanes.
;
_journal_issue 29
_journal_name_full 'Dalton transactions (Cambridge, England : 2003)'
_journal_page_first 9575
_journal_page_last 9578
_journal_paper_doi 10.1039/c8dt01911h
_journal_volume 47
_journal_year 2018
_chemical_formula_moiety 'C79 H147 Cl3 N12 Ni8 O31'
_chemical_formula_sum 'C79 H147 Cl3 N12 Ni8 O31'
_chemical_formula_weight 2337.05
_space_group_crystal_system triclinic
_space_group_IT_number 2
_space_group_name_Hall '-P 1'
_space_group_name_H-M_alt 'P -1'
_symmetry_space_group_name_Hall '-P 1'
_symmetry_space_group_name_H-M 'P -1'
_atom_sites_solution_hydrogens geom
_atom_sites_solution_primary direct
_atom_sites_solution_secondary difmap
_audit_update_record
;
2018-06-25 deposited with the CCDC.
2018-06-28 downloaded from the CCDC.
;
_cell_angle_alpha 65.340(8)
_cell_angle_beta 66.649(7)
_cell_angle_gamma 61.292(8)
_cell_formula_units_Z 1
_cell_length_a 14.1511(10)
_cell_length_b 14.1612(13)
_cell_length_c 16.7040(12)
_cell_measurement_reflns_used 15290
_cell_measurement_temperature 150
_cell_measurement_theta_max 29.66
_cell_measurement_theta_min 1.94
_cell_volume 2586.3(4)
_computing_cell_refinement 'CrysAlisPro 1.171.39.45i (Rigaku OD, 2018)'
_computing_data_collection 'CrysAlisPro 1.171.39.45i (Rigaku OD, 2018)'
_computing_data_reduction 'CrysAlisPro 1.171.39.45i (Rigaku OD, 2018)'
_computing_molecular_graphics 'CrystalStructure 4.2.4'
_computing_publication_material 'CrystalStructure 4.2.4 (Rigaku, 2016)'
_computing_structure_refinement 'SHELXL Version 2014/7 (Sheldrick, 2008)'
_computing_structure_solution 'SHELXT Version 2014/5 (Sheldrick, 2014)'
_diffrn_ambient_temperature 150
_diffrn_detector_area_resol_mean 10.000
_diffrn_measured_fraction_theta_full 0.993
_diffrn_measured_fraction_theta_max 0.990
_diffrn_measurement_device_type 'Rigaku XtaLAB mini II'
_diffrn_measurement_method \w
_diffrn_radiation_type 'Mo K\a'
_diffrn_radiation_wavelength 0.71075
_diffrn_reflns_av_R_equivalents 0.0609
_diffrn_reflns_Laue_measured_fraction_full 0.993
_diffrn_reflns_Laue_measured_fraction_max 0.990
_diffrn_reflns_limit_h_max 17
_diffrn_reflns_limit_h_min -17
_diffrn_reflns_limit_k_max 17
_diffrn_reflns_limit_k_min -17
_diffrn_reflns_limit_l_max 20
_diffrn_reflns_limit_l_min -20
_diffrn_reflns_number 46039
_diffrn_reflns_point_group_measured_fraction_full 0.993
_diffrn_reflns_point_group_measured_fraction_max 0.990
_diffrn_reflns_theta_full 25.242
_diffrn_reflns_theta_max 26.372
_diffrn_reflns_theta_min 1.872
_diffrn_standards_number 0
_exptl_absorpt_coefficient_mu 1.579
_exptl_absorpt_correction_T_max 1.000
_exptl_absorpt_correction_T_min 0.887
_exptl_absorpt_correction_type multi-scan
_exptl_absorpt_process_details
;
CrysAlisPro 1.171.39.45i (Rigaku Oxford Diffraction, 2018)
Empirical absorption correction using spherical harmonics,
 implemented in SCALE3 ABSPACK scaling algorithm.
;
_exptl_crystal_colour blue
_exptl_crystal_density_diffrn 1.500
_exptl_crystal_density_method 'not measured'
_exptl_crystal_description block
_exptl_crystal_F_000 1228.00
_exptl_crystal_size_max 0.05
_exptl_crystal_size_mid 0.05
_exptl_crystal_size_min 0.01
_refine_diff_density_max 1.11
_refine_diff_density_min -0.58
_refine_ls_goodness_of_fit_ref 1.070
_refine_ls_hydrogen_treatment mixed
_refine_ls_number_parameters 653
_refine_ls_number_reflns 10468
_refine_ls_number_restraints 36
_refine_ls_R_factor_all 0.0802
_refine_ls_R_factor_gt 0.0467
_refine_ls_shift/su_max 0.001
_refine_ls_structure_factor_coef Fsqd
_refine_ls_weighting_details 'w = 1/[\s^2^(Fo^2^)+(0.0759P)^2^] where P=(Fo^2^+2Fc^2^)/3'
_refine_ls_weighting_scheme calc
_refine_ls_wR_factor_gt 0.1192
_refine_ls_wR_factor_ref 0.1405
_reflns_Friedel_coverage 0.000
_reflns_number_gt 7368
_reflns_number_total 10468
_reflns_threshold_expression F^2^>2.0\s(F^2^)
_cod_data_source_file c8dt01911h2.cif
_cod_data_source_block 170618_NiC3@150K
_cod_depositor_comments 'Adding full bibliography for 7046891--7046893.cif.'
_cod_database_code 7046892

loop_
_space_group_symop_id
_space_group_symop_operation_xyz
1 +X,+Y,+Z
2 -X,-Y,-Z

loop_
_atom_site_label
_atom_site_type_symbol
_atom_site_fract_x
_atom_site_fract_y
_atom_site_fract_z
_atom_site_U_iso_or_equiv
_atom_site_adp_type
_atom_site_occupancy
_atom_site_site_symmetry_order
_atom_site_calc_flag
_atom_site_refinement_flags_posn
_atom_site_refinement_flags_adp
_atom_site_refinement_flags_occupancy
_atom_site_disorder_assembly
_atom_site_disorder_group
Ni1 Ni 0.28724(4) 0.54534(4) 0.75214(4) 0.01998(14) Uani 1 1 d . . . . .
Ni2 Ni 0.40834(4) 0.28531(4) 0.75507(4) 0.02061(14) Uani 1 1 d . . . . .
Ni3 Ni 0.36356(4) 0.36000(4) 0.91738(4) 0.02168(14) Uani 1 1 d . . . . .
Ni4 Ni 0.54800(4) 0.41198(4) 0.75464(4) 0.02125(14) Uani 1 1 d . . . . .
Cl1 Cl 0.4495(2) 0.4474(2) 0.6436(3) 0.0333(6) Uani 0.5 1 d . . P A 1
Cl2 Cl 0.85936(9) 0.85212(9) 0.45056(8) 0.0297(3) Uani 1 1 d . . . . .
O1 O 0.1613(2) 0.6189(2) 0.84362(19) 0.0263(7) Uani 1 1 d . . . . .
O2 O 0.3048(2) 0.6954(2) 0.68332(18) 0.0233(6) Uani 1 1 d . . . . .
O3 O 0.3694(2) 0.1557(2) 0.84608(19) 0.0275(7) Uani 1 1 d . . . . .
O4 O 0.3097(2) 0.3077(2) 0.68267(19) 0.0245(7) Uani 1 1 d . . . . .
O5 O 0.6222(2) 0.3858(2) 0.84590(19) 0.0274(7) Uani 1 1 d . . . . .
O6 O 0.6957(2) 0.3150(2) 0.69016(19) 0.0234(6) Uani 1 1 d . . . . .
O7 O 0.2790(2) 0.3920(2) 0.82890(18) 0.0203(6) Uani 1 1 d . . . . .
O8 O 0.3972(2) 0.4985(2) 0.82631(19) 0.0229(6) Uani 1 1 d . . . . .
O9 O 0.4979(2) 0.2782(2) 0.82997(19) 0.0230(6) Uani 1 1 d . . . . .
O10 O 0.4715(2) 0.3245(3) 0.9895(2) 0.0307(7) Uani 1 1 d D . . . .
H10 H 0.522(3) 0.342(4) 0.953(3) 0.037 Uiso 1 1 d D U . . .
O11 O 0.3261(3) 0.2182(2) 0.9912(2) 0.0275(7) Uani 1 1 d D . . . .
H11 H 0.334(4) 0.186(2) 0.9596(13) 0.033 Uiso 1 1 d D U . . .
O12 O 0.2290(2) 0.4648(3) 0.9889(2) 0.0289(7) Uani 1 1 d D . . . .
H12A H 0.1939(18) 0.514(2) 0.9555(12) 0.035 Uiso 1 1 d D U . . .
O13 O 0.6003(4) 0.9211(4) 0.7271(3) 0.0860(15) Uani 1 1 d . . . . .
H13S H 0.6668 0.8862 0.7095 0.103 Uiso 1 1 calc R U . . .
O14 O 0.9561(3) 0.5910(4) 0.7178(3) 0.0678(12) Uani 1 1 d . . . . .
H14S H 0.9072 0.6534 0.7068 0.081 Uiso 1 1 calc R U . . .
O15 O 0.8253(3) 0.8164(4) 0.6531(3) 0.0743(13) Uani 1 1 d . . . . .
H15S H 0.8348 0.8291 0.5984 0.089 Uiso 1 1 calc R U . . .
O16 O 0.4372(6) 0.4349(6) 0.6901(5) 0.029(2) Uani 0.5 1 d . U P A 2
N1 N 0.2575(3) 0.8812(3) 0.6263(2) 0.0276(9) Uani 1 1 d . . . . .
H1 H 0.2114 0.9474 0.6304 0.033 Uiso 1 1 calc R U . . .
N2 N 0.4485(3) 0.8147(3) 0.3227(2) 0.0306(9) Uani 1 1 d . . . . .
H2A H 0.4285 0.8849 0.2871 0.037 Uiso 1 1 calc R U . . .
H2B H 0.3940 0.7918 0.3363 0.037 Uiso 1 1 calc R U . . .
N3 N 0.2513(3) 0.2535(3) 0.6101(3) 0.0398(10) Uani 1 1 d . . . . .
H3A H 0.2301 0.2058 0.6102 0.048 Uiso 1 1 calc R U . . .
N4 N 0.4229(3) 0.4430(3) 0.3387(3) 0.0406(11) Uani 1 1 d . . . . .
H4A H 0.4852 0.3854 0.3262 0.049 Uiso 0.710(12) 1 calc R U P B 1
H4B H 0.4181 0.4446 0.3929 0.049 Uiso 0.710(12) 1 calc R U P B 1
H4C H 0.4396 0.3996 0.3051 0.049 Uiso 0.290(12) 1 calc R U P B 2
H4D H 0.4749 0.4081 0.3697 0.049 Uiso 0.290(12) 1 calc R U P B 2
N5 N 0.8776(3) 0.2349(3) 0.6381(2) 0.0288(9) Uani 1 1 d . . . . .
H5A H 0.9439 0.2089 0.6442 0.035 Uiso 1 1 calc R U . . .
N6 N 0.8063(3) 0.4318(3) 0.3297(2) 0.0261(8) Uani 1 1 d . . . . .
H6A H 0.8753 0.4236 0.2962 0.031 Uiso 1 1 calc R U . . .
H6B H 0.7780 0.4941 0.3463 0.031 Uiso 1 1 calc R U . . .
C1 C 0.0985(3) 0.7261(4) 0.8309(3) 0.0233(9) Uani 1 1 d . . . . .
C2 C -0.0009(3) 0.7562(4) 0.8970(3) 0.0275(10) Uani 1 1 d . . . . .
H2 H -0.0176 0.7005 0.9481 0.033 Uiso 1 1 calc R U . . .
C3 C -0.0740(4) 0.8650(4) 0.8888(4) 0.0405(13) Uani 1 1 d . . . . .
H3 H -0.1384 0.8822 0.9346 0.049 Uiso 1 1 calc R U . . .
C4 C -0.0531(4) 0.9489(4) 0.8136(4) 0.0442(14) Uani 1 1 d . . . . .
H4 H -0.1046 1.0223 0.8067 0.053 Uiso 1 1 calc R U . . .
C5 C 0.0441(3) 0.9235(4) 0.7487(3) 0.0360(12) Uani 1 1 d . . . . .
H5 H 0.0582 0.9812 0.6982 0.043 Uiso 1 1 calc R U . . .
C6 C 0.1244(3) 0.8128(3) 0.7554(3) 0.0237(9) Uani 1 1 d . . . . .
C7 C 0.2332(3) 0.7919(3) 0.6874(3) 0.0213(9) Uani 1 1 d . . . . .
C8 C 0.3582(4) 0.8694(4) 0.5542(3) 0.0310(11) Uani 1 1 d . . . . .
H8A H 0.4172 0.8002 0.5753 0.037 Uiso 1 1 calc R U . . .
H8B H 0.3802 0.9311 0.5394 0.037 Uiso 1 1 calc R U . . .
C9 C 0.3442(4) 0.8682(4) 0.4689(3) 0.0340(11) Uani 1 1 d . . . . .
H9A H 0.2987 0.8257 0.4862 0.041 Uiso 1 1 calc R U . . .
H9B H 0.3056 0.9445 0.4361 0.041 Uiso 1 1 calc R U . . .
C10 C 0.4544(3) 0.8173(4) 0.4070(3) 0.0301(10) Uani 1 1 d . . . . .
H10A H 0.4999 0.8591 0.3917 0.036 Uiso 1 1 calc R U . . .
H10B H 0.4919 0.7410 0.4404 0.036 Uiso 1 1 calc R U . . .
C11 C 0.3202(3) 0.1034(3) 0.8367(3) 0.0261(10) Uani 1 1 d . . . . .
C12 C 0.3079(4) 0.0086(4) 0.9081(3) 0.0338(11) Uani 1 1 d . . . . .
H12 H 0.3340 -0.0123 0.9584 0.041 Uiso 1 1 calc R U . . .
C13 C 0.2597(4) -0.0540(4) 0.9072(3) 0.0422(13) Uani 1 1 d . . . . .
H13 H 0.2530 -0.1157 0.9563 0.051 Uiso 1 1 calc R U . . .
C14 C 0.2210(4) -0.0257(4) 0.8332(4) 0.0461(14) Uani 1 1 d . . . . .
H14 H 0.1880 -0.0680 0.8319 0.055 Uiso 1 1 calc R U . . .
C15 C 0.2318(4) 0.0659(4) 0.7615(3) 0.0363(12) Uani 1 1 d . . . . .
H15 H 0.2068 0.0834 0.7114 0.044 Uiso 1 1 calc R U . . .
C16 C 0.2789(3) 0.1342(4) 0.7604(3) 0.0264(10) Uani 1 1 d . . . . .
C17 C 0.2806(3) 0.2361(4) 0.6833(3) 0.0254(10) Uani 1 1 d . . . . .
C18 C 0.2533(5) 0.3494(4) 0.5299(4) 0.0489(15) Uani 1 1 d . . . . .
H18A H 0.2903 0.3883 0.5352 0.059 Uiso 0.710(12) 1 calc R U P B 1
H18B H 0.1775 0.4011 0.5280 0.059 Uiso 0.710(12) 1 calc R U P B 1
H18C H 0.1832 0.3820 0.5135 0.059 Uiso 0.290(12) 1 calc R U P B 2
H18D H 0.2567 0.4052 0.5468 0.059 Uiso 0.290(12) 1 calc R U P B 2
C19 C 0.3148(6) 0.3158(6) 0.4372(5) 0.0276(17) Uani 0.710(12) 1 d . . P B 1
H19A H 0.3861 0.2552 0.4432 0.033 Uiso 0.710(12) 1 calc R U P B 1
H19B H 0.2711 0.2872 0.4277 0.033 Uiso 0.710(12) 1 calc R U P B 1
C20 C 0.3345(5) 0.4120(5) 0.3520(4) 0.0292(19) Uani 0.710(12) 1 d . . P B 1
H20A H 0.3480 0.3910 0.2989 0.035 Uiso 0.710(12) 1 calc R U P B 1
H20B H 0.2663 0.4780 0.3541 0.035 Uiso 0.710(12) 1 calc R U P B 1
C19A C 0.3259(15) 0.3333(15) 0.4641(13) 0.027(4) Uani 0.290(12) 1 d . U P B 2
H19C H 0.3128 0.2935 0.4368 0.033 Uiso 0.290(12) 1 calc R U P B 2
H19D H 0.3959 0.2862 0.4814 0.033 Uiso 0.290(12) 1 calc R U P B 2
C20A C 0.3336(12) 0.4371(13) 0.3979(12) 0.037(5) Uani 0.290(12) 1 d . U P B 2
H20C H 0.2777 0.4671 0.3648 0.045 Uiso 0.290(12) 1 calc R U P B 2
H20D H 0.3106 0.4889 0.4321 0.045 Uiso 0.290(12) 1 calc R U P B 2
C21 C 0.7277(3) 0.3356(4) 0.8454(3) 0.0255(10) Uani 1 1 d . . . . .
C22 C 0.7588(4) 0.3327(4) 0.9171(3) 0.0300(10) Uani 1 1 d . . . . .
H22 H 0.7036 0.3673 0.9609 0.036 Uiso 1 1 calc R U . . .
C23 C 0.8654(4) 0.2820(4) 0.9256(3) 0.0366(12) Uani 1 1 d . . . . .
H23 H 0.8814 0.2820 0.9745 0.044 Uiso 1 1 calc R U . . .
C24 C 0.9496(4) 0.2306(5) 0.8613(4) 0.0465(14) Uani 1 1 d . . . . .
H24 H 1.0226 0.1956 0.8667 0.056 Uiso 1 1 calc R U . . .
C25 C 0.9246(4) 0.2318(4) 0.7904(3) 0.0361(12) Uani 1 1 d . . . . .
H25 H 0.9819 0.1972 0.7473 0.043 Uiso 1 1 calc R U . . .
C26 C 0.8139(3) 0.2840(4) 0.7792(3) 0.0249(10) Uani 1 1 d . . . . .
C27 C 0.7916(3) 0.2800(3) 0.7014(3) 0.0237(9) Uani 1 1 d . . . . .
C28 C 0.8628(4) 0.2283(4) 0.5605(3) 0.0273(10) Uani 1 1 d . . . . .
H28A H 0.7954 0.2145 0.5782 0.033 Uiso 1 1 calc R U . . .
H28B H 0.9247 0.1654 0.5404 0.033 Uiso 1 1 calc R U . . .
C29 C 0.8550(4) 0.3345(4) 0.4821(3) 0.0325(11) Uani 1 1 d . . . . .
H29A H 0.8057 0.3994 0.5048 0.039 Uiso 1 1 calc R U . . .
H29B H 0.9279 0.3388 0.4542 0.039 Uiso 1 1 calc R U . . .
C30 C 0.8120(4) 0.3365(4) 0.4119(3) 0.0310(11) Uani 1 1 d . . . . .
H30A H 0.8590 0.2681 0.3935 0.037 Uiso 1 1 calc R U . . .
H30B H 0.7380 0.3350 0.4405 0.037 Uiso 1 1 calc R U . . .
C31 C 0.1722(3) 0.3846(4) 0.8622(3) 0.0277(10) Uani 1 1 d . . . . .
H31A H 0.1177 0.4490 0.8829 0.033 Uiso 1 1 calc R U . . .
H31B H 0.1742 0.3177 0.9118 0.033 Uiso 1 1 calc R U . . .
H31C H 0.1529 0.3820 0.8144 0.033 Uiso 1 1 calc R U . . .
C32 C 0.3928(4) 0.5807(4) 0.8572(3) 0.0302(10) Uani 1 1 d . . . . .
H32A H 0.4204 0.6336 0.8064 0.036 Uiso 1 1 calc R U . . .
H32B H 0.4378 0.5446 0.9000 0.036 Uiso 1 1 calc R U . . .
H32C H 0.3173 0.6192 0.8860 0.036 Uiso 1 1 calc R U . . .
C33 C 0.5780(4) 0.1709(3) 0.8648(3) 0.0302(10) Uani 1 1 d . . . . .
H33A H 0.6031 0.1759 0.9080 0.036 Uiso 1 1 calc R U . . .
H33B H 0.6401 0.1488 0.8157 0.036 Uiso 1 1 calc R U . . .
H33C H 0.5443 0.1161 0.8941 0.036 Uiso 1 1 calc R U . . .
C34 C 0.4487(5) 0.3431(5) 1.0725(3) 0.0492(14) Uani 1 1 d . . . . .
H34A H 0.3986 0.3080 1.1180 0.059 Uiso 1 1 calc R U . . .
H34B H 0.4151 0.4223 1.0658 0.059 Uiso 1 1 calc R U . . .
H34C H 0.5166 0.3117 1.0907 0.059 Uiso 1 1 calc R U . . .
C35 C 0.3602(4) 0.1362(4) 1.0709(3) 0.0429(13) Uani 1 1 d . . . . .
H35A H 0.3380 0.1724 1.1164 0.052 Uiso 1 1 calc R U . . .
H35B H 0.4396 0.0984 1.0564 0.052 Uiso 1 1 calc R U . . .
H35C H 0.3260 0.0827 1.0935 0.052 Uiso 1 1 calc R U . . .
C36 C 0.1496(4) 0.4386(4) 1.0689(3) 0.0458(14) Uani 1 1 d . . . . .
H36A H 0.1869 0.3782 1.1140 0.055 Uiso 1 1 calc R U . . .
H36B H 0.1041 0.4163 1.0560 0.055 Uiso 1 1 calc R U . . .
H36C H 0.1038 0.5033 1.0911 0.055 Uiso 1 1 calc R U . . .
C37 C 0.5349(6) 0.8877(6) 0.6999(5) 0.078(2) Uani 1 1 d . . . . .
H37A H 0.5643 0.8074 0.7132 0.094 Uiso 1 1 calc R U . . .
H37B H 0.5395 0.9209 0.6360 0.094 Uiso 1 1 calc R U . . .
H37C H 0.4585 0.9130 0.7332 0.094 Uiso 1 1 calc R U . . .
C38 C 0.9355(8) 0.5150(7) 0.6993(6) 0.113(3) Uani 1 1 d . . . . .
H38A H 0.9890 0.4406 0.7172 0.136 Uiso 1 1 calc R U . . .
H38B H 0.9415 0.5360 0.6354 0.136 Uiso 1 1 calc R U . . .
H38C H 0.8620 0.5165 0.7327 0.136 Uiso 1 1 calc R U . . .
C39 C 0.8766(6) 0.8740(7) 0.6671(5) 0.090(3) Uani 1 1 d . . . . .
H39A H 0.9177 0.8240 0.7125 0.108 Uiso 1 1 calc R U . . .
H39B H 0.8200 0.9384 0.6868 0.108 Uiso 1 1 calc R U . . .
H39C H 0.9261 0.8976 0.6111 0.108 Uiso 1 1 calc R U . . .
C40 C 0.4692(8) 0.4686(8) 0.5834(7) 0.028(2) Uani 0.5 1 d . U P A 2
H40A H 0.4612 0.5458 0.5598 0.033 Uiso 0.5 1 calc R U P A 2
H40B H 0.4211 0.4583 0.5629 0.033 Uiso 0.5 1 calc R U P A 2
H40C H 0.5449 0.4222 0.5622 0.033 Uiso 0.5 1 calc R U P A 2

loop_
_atom_site_aniso_label
_atom_site_aniso_U_11
_atom_site_aniso_U_22
_atom_site_aniso_U_33
_atom_site_aniso_U_23
_atom_site_aniso_U_13
_atom_site_aniso_U_12
Ni1 0.0208(3) 0.0176(3) 0.0208(3) -0.0050(2) -0.0047(2) -0.0075(2)
Ni2 0.0224(3) 0.0169(3) 0.0215(3) -0.0041(2) -0.0050(2) -0.0080(2)
Ni3 0.0244(3) 0.0193(3) 0.0224(3) -0.0040(2) -0.0071(2) -0.0096(2)
Ni4 0.0225(3) 0.0176(3) 0.0240(3) -0.0031(2) -0.0076(2) -0.0086(2)
Cl1 0.0270(13) 0.0243(13) 0.052(2) -0.0123(14) -0.0149(14) -0.0065(10)
Cl2 0.0309(6) 0.0269(6) 0.0334(6) -0.0061(5) -0.0097(5) -0.0131(5)
O1 0.0284(16) 0.0191(16) 0.0250(16) -0.0046(13) -0.0043(13) -0.0074(13)
O2 0.0243(15) 0.0183(16) 0.0223(16) -0.0058(13) -0.0042(12) -0.0055(13)
O3 0.0356(17) 0.0276(17) 0.0273(17) -0.0056(14) -0.0085(14) -0.0191(14)
O4 0.0323(16) 0.0216(16) 0.0222(16) -0.0046(13) -0.0074(13) -0.0128(13)
O5 0.0261(16) 0.0318(18) 0.0272(17) -0.0095(14) -0.0067(13) -0.0118(14)
O6 0.0234(15) 0.0254(16) 0.0232(16) -0.0052(13) -0.0081(12) -0.0101(13)
O7 0.0172(13) 0.0208(16) 0.0214(15) -0.0060(12) -0.0033(11) -0.0071(12)
O8 0.0253(15) 0.0209(16) 0.0286(17) -0.0086(13) -0.0087(13) -0.0103(13)
O9 0.0209(14) 0.0166(15) 0.0314(17) -0.0052(13) -0.0087(13) -0.0065(12)
O10 0.0326(18) 0.0382(19) 0.0273(19) -0.0077(15) -0.0085(14) -0.0183(15)
O11 0.0365(17) 0.0233(17) 0.0253(17) -0.0017(13) -0.0114(14) -0.0147(14)
O12 0.0318(17) 0.0277(18) 0.0223(17) -0.0055(14) -0.0041(13) -0.0108(14)
O13 0.081(3) 0.081(4) 0.076(4) -0.025(3) -0.018(3) -0.015(3)
O14 0.057(3) 0.078(3) 0.065(3) -0.008(3) -0.015(2) -0.032(2)
O15 0.075(3) 0.082(3) 0.052(3) -0.026(2) -0.021(2) -0.009(3)
O16 0.029(2) 0.029(2) 0.029(2) -0.0084(11) -0.0071(11) -0.0111(12)
N1 0.0275(19) 0.0189(19) 0.025(2) -0.0049(16) 0.0032(16) -0.0089(16)
N2 0.029(2) 0.028(2) 0.030(2) -0.0105(17) -0.0069(17) -0.0053(17)
N3 0.058(3) 0.029(2) 0.045(3) -0.006(2) -0.027(2) -0.018(2)
N4 0.030(2) 0.028(2) 0.054(3) 0.000(2) -0.008(2) -0.0158(18)
N5 0.0221(18) 0.035(2) 0.030(2) -0.0105(18) -0.0096(16) -0.0077(17)
N6 0.0271(19) 0.022(2) 0.025(2) -0.0041(16) -0.0046(16) -0.0097(16)
C1 0.023(2) 0.024(2) 0.026(2) -0.0098(19) -0.0085(18) -0.0072(19)
C2 0.025(2) 0.025(2) 0.027(2) -0.007(2) 0.0000(19) -0.0106(19)
C3 0.028(2) 0.037(3) 0.047(3) -0.018(3) 0.007(2) -0.012(2)
C4 0.034(3) 0.021(3) 0.056(4) -0.012(2) 0.001(2) -0.003(2)
C5 0.028(2) 0.022(3) 0.048(3) -0.006(2) -0.003(2) -0.009(2)
C6 0.024(2) 0.019(2) 0.027(2) -0.0084(19) -0.0040(18) -0.0076(18)
C7 0.025(2) 0.023(2) 0.022(2) -0.0088(18) -0.0075(18) -0.0108(19)
C8 0.029(2) 0.027(3) 0.027(3) -0.004(2) 0.000(2) -0.011(2)
C9 0.030(2) 0.033(3) 0.040(3) -0.016(2) -0.003(2) -0.013(2)
C10 0.032(2) 0.029(3) 0.029(3) -0.010(2) -0.004(2) -0.013(2)
C11 0.027(2) 0.017(2) 0.031(3) -0.0084(19) -0.0031(19) -0.0070(19)
C12 0.041(3) 0.029(3) 0.033(3) -0.004(2) -0.010(2) -0.017(2)
C13 0.062(3) 0.032(3) 0.038(3) 0.003(2) -0.013(3) -0.032(3)
C14 0.052(3) 0.040(3) 0.060(4) -0.011(3) -0.013(3) -0.031(3)
C15 0.039(3) 0.040(3) 0.042(3) -0.015(2) -0.010(2) -0.022(2)
C16 0.024(2) 0.025(2) 0.030(3) -0.009(2) -0.0040(19) -0.0099(19)
C17 0.025(2) 0.021(2) 0.030(3) -0.010(2) -0.0068(19) -0.0054(19)
C18 0.088(4) 0.022(3) 0.054(4) 0.001(2) -0.053(3) -0.015(3)
C19 0.036(4) 0.027(4) 0.033(4) -0.005(3) -0.010(3) -0.022(3)
C20 0.040(4) 0.032(4) 0.030(4) -0.008(3) -0.010(3) -0.024(3)
C19A 0.028(5) 0.027(5) 0.027(5) -0.0078(16) -0.0067(15) -0.0103(19)
C20A 0.037(5) 0.037(5) 0.037(5) -0.0102(17) -0.0090(16) -0.014(2)
C21 0.028(2) 0.022(2) 0.030(3) -0.0026(19) -0.0084(19) -0.0142(19)
C22 0.030(2) 0.033(3) 0.032(3) -0.012(2) -0.009(2) -0.012(2)
C23 0.044(3) 0.042(3) 0.036(3) -0.013(2) -0.016(2) -0.018(2)
C24 0.032(3) 0.055(4) 0.064(4) -0.028(3) -0.024(3) -0.007(3)
C25 0.030(2) 0.039(3) 0.042(3) -0.017(2) -0.013(2) -0.007(2)
C26 0.026(2) 0.023(2) 0.030(2) -0.0048(19) -0.0122(19) -0.0099(19)
C27 0.027(2) 0.014(2) 0.026(2) 0.0009(18) -0.0084(19) -0.0076(18)
C28 0.029(2) 0.029(3) 0.022(2) -0.005(2) -0.0092(19) -0.010(2)
C29 0.042(3) 0.031(3) 0.032(3) -0.008(2) -0.013(2) -0.016(2)
C30 0.035(2) 0.026(3) 0.030(3) -0.002(2) -0.012(2) -0.012(2)
C31 0.025(2) 0.030(3) 0.029(3) -0.009(2) -0.0023(19) -0.014(2)
C32 0.038(3) 0.023(2) 0.041(3) -0.010(2) -0.017(2) -0.013(2)
C33 0.034(2) 0.014(2) 0.038(3) 0.001(2) -0.016(2) -0.0063(19)
C34 0.060(3) 0.071(4) 0.040(3) -0.019(3) -0.013(3) -0.038(3)
C35 0.059(3) 0.035(3) 0.032(3) 0.001(2) -0.014(3) -0.023(3)
C36 0.047(3) 0.044(3) 0.037(3) -0.010(3) 0.002(2) -0.022(3)
C37 0.073(5) 0.071(5) 0.086(5) -0.024(4) -0.027(4) -0.016(4)
C38 0.156(9) 0.135(8) 0.105(7) -0.023(6) -0.034(6) -0.104(7)
C39 0.069(5) 0.118(7) 0.102(6) -0.066(5) -0.044(4) -0.002(4)
C40 0.028(3) 0.027(3) 0.025(3) -0.0053(18) -0.0055(18) -0.0106(18)

loop_
_atom_type_symbol
_atom_type_description
_atom_type_scat_dispersion_real
_atom_type_scat_dispersion_imag
_atom_type_scat_source
C C 0.0033 0.0016
;
International Tables for Crystallography
(Vol. C, Tables 4.2.6.8 and 6.1.1.4)
;
H H 0.0000 0.0000
;
International Tables for Crystallography
(Vol. C, Table 6.1.1.4)
;
Cl Cl 0.1484 0.1585
;
International Tables for Crystallography
(Vol. C, Tables 4.2.6.8 and 6.1.1.4)
;
N N 0.0061 0.0033
;
International Tables for Crystallography
(Vol. C, Tables 4.2.6.8 and 6.1.1.4)
;
Ni Ni 0.3393 1.1124
;
International Tables for Crystallography
(Vol. C, Tables 4.2.6.8 and 6.1.1.4)
;
O O 0.0106 0.0060
;
International Tables for Crystallography
(Vol. C, Tables 4.2.6.8 and 6.1.1.4)
;

loop_
_geom_angle_atom_site_label_1
_geom_angle_atom_site_label_2
_geom_angle_atom_site_label_3
_geom_angle
_geom_angle_site_symmetry_1
_geom_angle_site_symmetry_3
O1 Ni1 O2 88.07(11) . .
O1 Ni1 O7 91.37(11) . .
O2 Ni1 O7 174.42(11) . .
O1 Ni1 O8 90.58(11) . .
O2 Ni1 O8 91.49(11) . .
O7 Ni1 O8 82.96(11) . .
O1 Ni1 N6 97.65(13) . 2_666
O2 Ni1 N6 93.77(12) . 2_666
O7 Ni1 N6 91.81(12) . 2_666
O8 Ni1 N6 170.37(12) . 2_666
O1 Ni1 O16 163.1(2) . .
O2 Ni1 O16 101.6(2) . .
O7 Ni1 O16 77.6(2) . .
O8 Ni1 O16 75.5(2) . .
N6 Ni1 O16 95.5(2) 2_666 .
O1 Ni1 Cl1 177.27(11) . .
O2 Ni1 Cl1 93.17(10) . .
O7 Ni1 Cl1 87.16(10) . .
O8 Ni1 Cl1 86.97(10) . .
N6 Ni1 Cl1 84.69(11) 2_666 .
O3 Ni2 O4 89.33(12) . .
O3 Ni2 O9 93.30(11) . .
O4 Ni2 O9 174.28(11) . .
O3 Ni2 O7 90.46(11) . .
O4 Ni2 O7 92.08(11) . .
O9 Ni2 O7 82.84(11) . .
O3 Ni2 O16 164.8(2) . .
O4 Ni2 O16 100.2(2) . .
O9 Ni2 O16 76.2(2) . .
O7 Ni2 O16 77.5(2) . .
O3 Ni2 N2 94.11(13) . 2_666
O4 Ni2 N2 92.13(13) . 2_666
O9 Ni2 N2 92.74(13) . 2_666
O7 Ni2 N2 173.83(13) . 2_666
O16 Ni2 N2 97.3(2) . 2_666
O3 Ni2 Cl1 178.09(10) . .
O4 Ni2 Cl1 89.28(11) . .
O9 Ni2 Cl1 87.96(10) . .
O7 Ni2 Cl1 88.27(10) . .
N2 Ni2 Cl1 87.26(12) 2_666 .
O7 Ni3 O9 83.73(11) . .
O7 Ni3 O12 93.03(11) . .
O9 Ni3 O12 170.95(12) . .
O7 Ni3 O8 83.29(11) . .
O9 Ni3 O8 83.18(11) . .
O12 Ni3 O8 88.06(11) . .
O7 Ni3 O10 170.71(11) . .
O9 Ni3 O10 87.72(12) . .
O12 Ni3 O10 94.88(12) . .
O8 Ni3 O10 92.11(12) . .
O7 Ni3 O11 88.13(11) . .
O9 Ni3 O11 92.13(11) . .
O12 Ni3 O11 96.21(12) . .
O8 Ni3 O11 170.62(11) . .
O10 Ni3 O11 95.83(12) . .
O5 Ni4 O6 88.52(11) . .
O5 Ni4 O8 90.97(11) . .
O6 Ni4 O8 175.54(11) . .
O5 Ni4 O9 93.59(12) . .
O6 Ni4 O9 92.68(11) . .
O8 Ni4 O9 82.93(11) . .
O5 Ni4 O16 164.9(2) . .
O6 Ni4 O16 103.1(2) . .
O8 Ni4 O16 76.7(2) . .
O9 Ni4 O16 76.5(2) . .
O5 Ni4 N4 98.14(14) . 2_666
O6 Ni4 N4 89.82(14) . 2_666
O8 Ni4 N4 94.64(13) . 2_666
O9 Ni4 N4 168.06(14) . 2_666
O16 Ni4 N4 91.6(2) . 2_666
O5 Ni4 Cl1 178.23(10) . .
O6 Ni4 Cl1 93.23(10) . .
O8 Ni4 Cl1 87.27(10) . .
O9 Ni4 Cl1 86.03(10) . .
N4 Ni4 Cl1 82.18(14) 2_666 .
Ni2 Cl1 Ni1 81.46(11) . .
Ni2 Cl1 Ni4 82.15(11) . .
Ni1 Cl1 Ni4 81.16(10) . .
C1 O1 Ni1 127.2(3) . .
C7 O2 Ni1 127.9(3) . .
C11 O3 Ni2 127.1(3) . .
C17 O4 Ni2 127.7(3) . .
C21 O5 Ni4 129.0(3) . .
C27 O6 Ni4 129.0(3) . .
C31 O7 Ni3 120.2(2) . .
C31 O7 Ni1 117.5(2) . .
Ni3 O7 Ni1 96.53(11) . .
C31 O7 Ni2 119.3(2) . .
Ni3 O7 Ni2 95.80(11) . .
Ni1 O7 Ni2 103.11(11) . .
C32 O8 Ni4 117.1(2) . .
C32 O8 Ni3 120.7(3) . .
Ni4 O8 Ni3 96.14(11) . .
C32 O8 Ni1 118.6(2) . .
Ni4 O8 Ni1 104.60(12) . .
Ni3 O8 Ni1 95.42(11) . .
C33 O9 Ni3 120.1(3) . .
C33 O9 Ni2 117.8(2) . .
Ni3 O9 Ni2 95.93(11) . .
C33 O9 Ni4 119.0(2) . .
Ni3 O9 Ni4 95.74(11) . .
Ni2 O9 Ni4 103.85(12) . .
C34 O10 Ni3 129.6(3) . .
C34 O10 H10 111(4) . .
Ni3 O10 H10 107(4) . .
C35 O11 Ni3 127.4(3) . .
C35 O11 H11 107(2) . .
Ni3 O11 H11 111.3(19) . .
C36 O12 Ni3 129.1(3) . .
C36 O12 H12A 104.4(14) . .
Ni3 O12 H12A 108(2) . .
C37 O13 H13S 109.5 . .
C38 O14 H14S 109.5 . .
C39 O15 H15S 109.5 . .
C40 O16 Ni4 118.2(6) . .
C40 O16 Ni2 115.4(6) . .
Ni4 O16 Ni2 102.1(3) . .
C40 O16 Ni1 116.6(6) . .
Ni4 O16 Ni1 102.0(3) . .
Ni2 O16 Ni1 99.9(3) . .
C7 N1 C8 122.3(4) . .
C7 N1 H1 118.8 . .
C8 N1 H1 118.8 . .
C10 N2 Ni2 119.0(3) . 2_666
C10 N2 H2A 107.6 . .
Ni2 N2 H2A 107.6 2_666 .
C10 N2 H2B 107.6 . .
Ni2 N2 H2B 107.6 2_666 .
H2A N2 H2B 107.0 . .
C17 N3 C18 123.3(4) . .
C17 N3 H3A 118.3 . .
C18 N3 H3A 118.3 . .
C20A N4 Ni4 127.9(8) . 2_666
C20 N4 Ni4 126.7(4) . 2_666
C20 N4 H4A 105.6 . .
Ni4 N4 H4A 105.6 2_666 .
C20 N4 H4B 105.6 . .
Ni4 N4 H4B 105.6 2_666 .
H4A N4 H4B 106.1 . .
C20A N4 H4C 105.3 . .
Ni4 N4 H4C 105.3 2_666 .
C20A N4 H4D 105.3 . .
Ni4 N4 H4D 105.3 2_666 .
H4C N4 H4D 106.0 . .
C27 N5 C28 122.4(4) . .
C27 N5 H5A 118.8 . .
C28 N5 H5A 118.8 . .
C30 N6 Ni1 116.3(3) . 2_666
C30 N6 H6A 108.2 . .
Ni1 N6 H6A 108.2 2_666 .
C30 N6 H6B 108.2 . .
Ni1 N6 H6B 108.2 2_666 .
H6A N6 H6B 107.4 . .
O1 C1 C2 117.4(4) . .
O1 C1 C6 124.6(4) . .
C2 C1 C6 118.0(4) . .
C3 C2 C1 122.1(4) . .
C3 C2 H2 119.0 . .
C1 C2 H2 119.0 . .
C2 C3 C4 120.4(4) . .
C2 C3 H3 119.8 . .
C4 C3 H3 119.8 . .
C5 C4 C3 119.3(4) . .
C5 C4 H4 120.3 . .
C3 C4 H4 120.3 . .
C4 C5 C6 122.5(4) . .
C4 C5 H5 118.8 . .
C6 C5 H5 118.8 . .
C5 C6 C1 117.5(4) . .
C5 C6 C7 120.0(4) . .
C1 C6 C7 122.4(4) . .
O2 C7 N1 117.8(4) . .
O2 C7 C6 123.9(4) . .
N1 C7 C6 118.3(4) . .
N1 C8 C9 112.3(4) . .
N1 C8 H8A 109.1 . .
C9 C8 H8A 109.1 . .
N1 C8 H8B 109.1 . .
C9 C8 H8B 109.1 . .
H8A C8 H8B 107.9 . .
C10 C9 C8 112.2(4) . .
C10 C9 H9A 109.2 . .
C8 C9 H9A 109.2 . .
C10 C9 H9B 109.2 . .
C8 C9 H9B 109.2 . .
H9A C9 H9B 107.9 . .
N2 C10 C9 115.7(4) . .
N2 C10 H10A 108.4 . .
C9 C10 H10A 108.4 . .
N2 C10 H10B 108.4 . .
C9 C10 H10B 108.4 . .
H10A C10 H10B 107.4 . .
O3 C11 C12 117.0(4) . .
O3 C11 C16 125.7(4) . .
C12 C11 C16 117.3(4) . .
C13 C12 C11 123.3(5) . .
C13 C12 H12 118.3 . .
C11 C12 H12 118.3 . .
C12 C13 C14 119.7(5) . .
C12 C13 H13 120.1 . .
C14 C13 H13 120.1 . .
C15 C14 C13 119.1(5) . .
C15 C14 H14 120.5 . .
C13 C14 H14 120.5 . .
C14 C15 C16 123.0(5) . .
C14 C15 H15 118.5 . .
C16 C15 H15 118.5 . .
C15 C16 C11 117.5(4) . .
C15 C16 C17 119.9(4) . .
C11 C16 C17 122.6(4) . .
O4 C17 N3 117.5(4) . .
O4 C17 C16 123.2(4) . .
N3 C17 C16 119.2(4) . .
C19A C18 N3 117.8(10) . .
N3 C18 C19 113.4(4) . .
N3 C18 H18A 108.9 . .
C19 C18 H18A 108.9 . .
N3 C18 H18B 108.9 . .
C19 C18 H18B 108.9 . .
H18A C18 H18B 107.7 . .
C19A C18 H18C 107.9 . .
N3 C18 H18C 107.9 . .
C19A C18 H18D 107.9 . .
N3 C18 H18D 107.9 . .
H18C C18 H18D 107.2 . .
C20 C19 C18 115.1(5) . .
C20 C19 H19A 108.5 . .
C18 C19 H19A 108.5 . .
C20 C19 H19B 108.5 . .
C18 C19 H19B 108.5 . .
H19A C19 H19B 107.5 . .
N4 C20 C19 117.7(5) . .
N4 C20 H20A 107.9 . .
C19 C20 H20A 107.9 . .
N4 C20 H20B 107.9 . .
C19 C20 H20B 107.9 . .
H20A C20 H20B 107.2 . .
C18 C19A C20A 111.8(14) . .
C18 C19A H19C 109.3 . .
C20A C19A H19C 109.3 . .
C18 C19A H19D 109.3 . .
C20A C19A H19D 109.3 . .
H19C C19A H19D 107.9 . .
N4 C20A C19A 123.1(13) . .
N4 C20A H20C 106.6 . .
C19A C20A H20C 106.6 . .
N4 C20A H20D 106.6 . .
C19A C20A H20D 106.6 . .
H20C C20A H20D 106.5 . .
O5 C21 C22 117.4(4) . .
O5 C21 C26 125.9(4) . .
C22 C21 C26 116.7(4) . .
C23 C22 C21 123.6(4) . .
C23 C22 H22 118.2 . .
C21 C22 H22 118.2 . .
C22 C23 C24 119.7(4) . .
C22 C23 H23 120.1 . .
C24 C23 H23 120.1 . .
C25 C24 C23 119.3(4) . .
C25 C24 H24 120.4 . .
C23 C24 H24 120.4 . .
C24 C25 C26 122.6(4) . .
C24 C25 H25 118.7 . .
C26 C25 H25 118.7 . .
C21 C26 C25 118.1(4) . .
C21 C26 C27 121.8(4) . .
C25 C26 C27 120.1(4) . .
O6 C27 N5 116.4(4) . .
O6 C27 C26 124.6(4) . .
N5 C27 C26 119.0(4) . .
N5 C28 C29 112.6(4) . .
N5 C28 H28A 109.1 . .
C29 C28 H28A 109.1 . .
N5 C28 H28B 109.1 . .
C29 C28 H28B 109.1 . .
H28A C28 H28B 107.8 . .
C30 C29 C28 111.0(4) . .
C30 C29 H29A 109.4 . .
C28 C29 H29A 109.4 . .
C30 C29 H29B 109.4 . .
C28 C29 H29B 109.4 . .
H29A C29 H29B 108.0 . .
N6 C30 C29 116.7(4) . .
N6 C30 H30A 108.1 . .
C29 C30 H30A 108.1 . .
N6 C30 H30B 108.1 . .
C29 C30 H30B 108.1 . .
H30A C30 H30B 107.3 . .
O7 C31 H31A 109.5 . .
O7 C31 H31B 109.5 . .
H31A C31 H31B 109.5 . .
O7 C31 H31C 109.5 . .
H31A C31 H31C 109.5 . .
H31B C31 H31C 109.5 . .
O8 C32 H32A 109.5 . .
O8 C32 H32B 109.5 . .
H32A C32 H32B 109.5 . .
O8 C32 H32C 109.5 . .
H32A C32 H32C 109.5 . .
H32B C32 H32C 109.5 . .
O9 C33 H33A 109.5 . .
O9 C33 H33B 109.5 . .
H33A C33 H33B 109.5 . .
O9 C33 H33C 109.5 . .
H33A C33 H33C 109.5 . .
H33B C33 H33C 109.5 . .
O10 C34 H34A 109.5 . .
O10 C34 H34B 109.5 . .
H34A C34 H34B 109.5 . .
O10 C34 H34C 109.5 . .
H34A C34 H34C 109.5 . .
H34B C34 H34C 109.5 . .
O11 C35 H35A 109.5 . .
O11 C35 H35B 109.5 . .
H35A C35 H35B 109.5 . .
O11 C35 H35C 109.5 . .
H35A C35 H35C 109.5 . .
H35B C35 H35C 109.5 . .
O12 C36 H36A 109.5 . .
O12 C36 H36B 109.5 . .
H36A C36 H36B 109.5 . .
O12 C36 H36C 109.5 . .
H36A C36 H36C 109.5 . .
H36B C36 H36C 109.5 . .
O13 C37 H37A 109.5 . .
O13 C37 H37B 109.5 . .
H37A C37 H37B 109.5 . .
O13 C37 H37C 109.5 . .
H37A C37 H37C 109.5 . .
H37B C37 H37C 109.5 . .
O14 C38 H38A 109.5 . .
O14 C38 H38B 109.5 . .
H38A C38 H38B 109.5 . .
O14 C38 H38C 109.5 . .
H38A C38 H38C 109.5 . .
H38B C38 H38C 109.5 . .
O15 C39 H39A 109.5 . .
O15 C39 H39B 109.5 . .
H39A C39 H39B 109.5 . .
O15 C39 H39C 109.5 . .
H39A C39 H39C 109.5 . .
H39B C39 H39C 109.5 . .
O16 C40 H40A 109.5 . .
O16 C40 H40B 109.5 . .
H40A C40 H40B 109.5 . .
O16 C40 H40C 109.5 . .
H40A C40 H40C 109.5 . .
H40B C40 H40C 109.5 . .

loop_
_geom_bond_atom_site_label_1
_geom_bond_atom_site_label_2
_geom_bond_distance
_geom_bond_site_symmetry_2
Ni1 O1 1.996(3) .
Ni1 O2 2.034(3) .
Ni1 O7 2.043(3) .
Ni1 O8 2.061(3) .
Ni1 N6 2.092(4) 2_666
Ni1 O16 2.108(7) .
Ni1 Cl1 2.495(3) .
Ni2 O3 1.991(3) .
Ni2 O4 2.026(3) .
Ni2 O9 2.052(3) .
Ni2 O7 2.065(3) .
Ni2 O16 2.096(8) .
Ni2 N2 2.118(3) 2_666
Ni2 Cl1 2.436(3) .
Ni3 O7 2.036(3) .
Ni3 O9 2.045(3) .
Ni3 O12 2.054(3) .
Ni3 O8 2.055(3) .
Ni3 O10 2.062(3) .
Ni3 O11 2.067(3) .
Ni4 O5 1.997(3) .
Ni4 O6 2.026(3) .
Ni4 O8 2.044(3) .
Ni4 O9 2.066(3) .
Ni4 O16 2.071(7) .
Ni4 N4 2.109(4) 2_666
Ni4 Cl1 2.497(3) .
O1 C1 1.312(5) .
O2 C7 1.262(5) .
O3 C11 1.317(5) .
O4 C17 1.259(5) .
O5 C21 1.308(5) .
O6 C27 1.265(5) .
O7 C31 1.429(4) .
O8 C32 1.425(4) .
O9 C33 1.437(5) .
O10 C34 1.403(5) .
O10 H10 0.802(19) .
O11 C35 1.425(5) .
O11 H11 0.774(19) .
O12 C36 1.408(5) .
O12 H12A 0.777(19) .
O13 C37 1.491(8) .
O13 H13S 0.8200 .
O14 C38 1.410(7) .
O14 H14S 0.8200 .
O15 C39 1.453(7) .
O15 H15S 0.8200 .
O16 C40 1.570(10) .
N1 C7 1.350(5) .
N1 C8 1.445(5) .
N1 H1 0.8600 .
N2 C10 1.460(5) .
N2 Ni2 2.118(3) 2_666
N2 H2A 0.8900 .
N2 H2B 0.8900 .
N3 C17 1.335(5) .
N3 C18 1.459(6) .
N3 H3A 0.8600 .
N4 C20A 1.274(15) .
N4 C20 1.426(7) .
N4 Ni4 2.109(4) 2_666
N4 H4A 0.8900 .
N4 H4B 0.8900 .
N4 H4C 0.8900 .
N4 H4D 0.8900 .
N5 C27 1.344(5) .
N5 C28 1.438(5) .
N5 H5A 0.8600 .
N6 C30 1.466(5) .
N6 Ni1 2.092(4) 2_666
N6 H6A 0.8900 .
N6 H6B 0.8900 .
C1 C2 1.403(5) .
C1 C6 1.416(6) .
C2 C3 1.367(6) .
C2 H2 0.9300 .
C3 C4 1.369(7) .
C3 H3 0.9300 .
C4 C5 1.366(6) .
C4 H4 0.9300 .
C5 C6 1.416(6) .
C5 H5 0.9300 .
C6 C7 1.485(5) .
C8 C9 1.523(6) .
C8 H8A 0.9700 .
C8 H8B 0.9700 .
C9 C10 1.512(5) .
C9 H9A 0.9700 .
C9 H9B 0.9700 .
C10 H10A 0.9700 .
C10 H10B 0.9700 .
C11 C12 1.406(6) .
C11 C16 1.428(6) .
C12 C13 1.360(6) .
C12 H12 0.9300 .
C13 C14 1.379(7) .
C13 H13 0.9300 .
C14 C15 1.375(7) .
C14 H14 0.9300 .
C15 C16 1.406(6) .
C15 H15 0.9300 .
C16 C17 1.483(6) .
C18 C19A 1.185(17) .
C18 C19 1.591(9) .
C18 H18A 0.9700 .
C18 H18B 0.9700 .
C18 H18C 0.9700 .
C18 H18D 0.9700 .
C19 C20 1.547(9) .
C19 H19A 0.9700 .
C19 H19B 0.9700 .
C20 H20A 0.9700 .
C20 H20B 0.9700 .
C19A C20A 1.45(2) .
C19A H19C 0.9700 .
C19A H19D 0.9700 .
C20A H20C 0.9700 .
C20A H20D 0.9700 .
C21 C22 1.411(6) .
C21 C26 1.412(6) .
C22 C23 1.361(6) .
C22 H22 0.9300 .
C23 C24 1.381(6) .
C23 H23 0.9300 .
C24 C25 1.355(6) .
C24 H24 0.9300 .
C25 C26 1.428(6) .
C25 H25 0.9300 .
C26 C27 1.484(6) .
C28 C29 1.517(6) .
C28 H28A 0.9700 .
C28 H28B 0.9700 .
C29 C30 1.507(6) .
C29 H29A 0.9700 .
C29 H29B 0.9700 .
C30 H30A 0.9700 .
C30 H30B 0.9700 .
C31 H31A 0.9600 .
C31 H31B 0.9600 .
C31 H31C 0.9600 .
C32 H32A 0.9600 .
C32 H32B 0.9600 .
C32 H32C 0.9600 .
C33 H33A 0.9600 .
C33 H33B 0.9600 .
C33 H33C 0.9600 .
C34 H34A 0.9600 .
C34 H34B 0.9600 .
C34 H34C 0.9600 .
C35 H35A 0.9600 .
C35 H35B 0.9600 .
C35 H35C 0.9600 .
C36 H36A 0.9600 .
C36 H36B 0.9600 .
C36 H36C 0.9600 .
C37 H37A 0.9600 .
C37 H37B 0.9600 .
C37 H37C 0.9600 .
C38 H38A 0.9600 .
C38 H38B 0.9600 .
C38 H38C 0.9600 .
C39 H39A 0.9600 .
C39 H39B 0.9600 .
C39 H39C 0.9600 .
C40 H40A 0.9600 .
C40 H40B 0.9600 .
C40 H40C 0.9600 .

loop_
_geom_hbond_atom_site_label_D
_geom_hbond_atom_site_label_H
_geom_hbond_atom_site_label_A
_geom_hbond_site_symmetry_A
_geom_hbond_distance_DA
_geom_hbond_distance_DH
_geom_hbond_distance_HA
_geom_hbond_angle_DHA
_geom_hbond_publ_flag
O10 H10 O5 . 2.653(4) 0.802 1.872 164.4 no
O11 H11 O3 . 2.670(5) 0.774 1.939 157.3 no
O12 H12A O1 . 2.642(4) 0.777 1.904 158.5 no
O13 H13S O15 . 2.782(6) 0.820 1.966 173.1 no
O14 H14S O15 . 2.796(6) 0.820 2.000 163.3 no
O15 H15S Cl2 . 3.073(5) 0.820 2.255 175.8 no
N1 H1 Cl2 2_676 3.207(3) 0.860 2.456 146.3 no
N3 H3A Cl2 2_666 3.238(6) 0.860 2.453 152.2 no
N5 H5A Cl2 2_766 3.211(3) 0.860 2.518 138.3 no
N6 H6A O14 2_766 3.016(6) 0.890 2.218 149.1 no

loop_
_geom_torsion_atom_site_label_1
_geom_torsion_atom_site_label_2
_geom_torsion_atom_site_label_3
_geom_torsion_atom_site_label_4
_geom_torsion
_geom_torsion_site_symmetry_1
Ni1 O1 C1 C2 165.1(3) .
Ni1 O1 C1 C6 -15.0(6) .
O1 C1 C2 C3 -177.7(4) .
C6 C1 C2 C3 2.4(7) .
C1 C2 C3 C4 1.4(8) .
C2 C3 C4 C5 -3.1(8) .
C3 C4 C5 C6 1.0(8) .
C4 C5 C6 C1 2.8(7) .
C4 C5 C6 C7 -174.1(5) .
O1 C1 C6 C5 175.8(4) .
C2 C1 C6 C5 -4.3(6) .
O1 C1 C6 C7 -7.4(7) .
C2 C1 C6 C7 172.4(4) .
Ni1 O2 C7 N1 -170.8(3) .
Ni1 O2 C7 C6 9.4(6) .
C8 N1 C7 O2 3.9(6) .
C8 N1 C7 C6 -176.2(4) .
C5 C6 C7 O2 -173.0(4) .
C1 C6 C7 O2 10.3(6) .
C5 C6 C7 N1 7.2(6) .
C1 C6 C7 N1 -169.5(4) .
C7 N1 C8 C9 88.8(5) .
N1 C8 C9 C10 -160.3(4) .
Ni2 N2 C10 C9 -166.7(3) 2_666
C8 C9 C10 N2 -178.9(4) .
Ni2 O3 C11 C12 175.7(3) .
Ni2 O3 C11 C16 -3.9(6) .
O3 C11 C12 C13 -179.3(4) .
C16 C11 C12 C13 0.3(7) .
C11 C12 C13 C14 0.5(8) .
C12 C13 C14 C15 -0.1(8) .
C13 C14 C15 C16 -1.3(8) .
C14 C15 C16 C11 2.1(7) .
C14 C15 C16 C17 -175.7(4) .
O3 C11 C16 C15 178.1(4) .
C12 C11 C16 C15 -1.5(6) .
O3 C11 C16 C17 -4.2(6) .
C12 C11 C16 C17 176.2(4) .
Ni2 O4 C17 N3 -156.0(3) .
Ni2 O4 C17 C16 23.2(5) .
C18 N3 C17 O4 1.1(6) .
C18 N3 C17 C16 -178.2(4) .
C15 C16 C17 O4 171.7(4) .
C11 C16 C17 O4 -6.0(6) .
C15 C16 C17 N3 -9.1(6) .
C11 C16 C17 N3 173.1(4) .
C17 N3 C18 C19A 105.4(14) .
C17 N3 C18 C19 131.0(5) .
N3 C18 C19 C20 -171.2(5) .
Ni4 N4 C20 C19 -167.5(4) 2_666
C18 C19 C20 N4 76.9(7) .
N3 C18 C19A C20A -166.4(11) .
Ni4 N4 C20A C19A -174.4(12) 2_666
C18 C19A C20A N4 155.1(18) .
Ni4 O5 C21 C22 177.3(3) .
Ni4 O5 C21 C26 -2.5(6) .
O5 C21 C22 C23 179.1(4) .
C26 C21 C22 C23 -1.1(7) .
C21 C22 C23 C24 0.5(7) .
C22 C23 C24 C25 0.2(8) .
C23 C24 C25 C26 -0.2(8) .
O5 C21 C26 C25 -179.2(4) .
C22 C21 C26 C25 1.0(6) .
O5 C21 C26 C27 -1.1(7) .
C22 C21 C26 C27 179.1(4) .
C24 C25 C26 C21 -0.4(7) .
C24 C25 C26 C27 -178.5(5) .
Ni4 O6 C27 N5 -167.9(3) .
Ni4 O6 C27 C26 13.2(6) .
C28 N5 C27 O6 1.3(6) .
C28 N5 C27 C26 -179.8(4) .
C21 C26 C27 O6 -4.5(6) .
C25 C26 C27 O6 173.5(4) .
C21 C26 C27 N5 176.6(4) .
C25 C26 C27 N5 -5.3(6) .
C27 N5 C28 C29 85.8(5) .
N5 C28 C29 C30 -166.1(4) .
Ni1 N6 C30 C29 -165.9(3) 2_666
C28 C29 C30 N6 -176.7(4) .
